data_2215763
loop_
_publ_author_name
'Shun-Li Li'
'Guang-Ju Ping'
'Jian-Fang Ma'

_publ_section_title
;Aquachloridotriphenyltin(IV)--2-[1-(4-pyridylmethyl)-1<i>H</i>-imidazol-2-yl]pyridine
 (1/1)
;
_journal_coeditor_code BG2120
_journal_issue 11
_journal_name_full 'Acta Crystallographica Section E'
_journal_page_first m2830
_journal_page_last m2830
_journal_paper_doi 10.1107/S1600536807052695
_journal_volume 63
_journal_year 2007
_chemical_formula_iupac '[Sn (C6 H5)3 Cl (H2O)] , C14 H12 N4'
_chemical_formula_moiety 'C18 H17 Cl O Sn , C14 H12 N4'
_chemical_formula_sum 'C32 H29 Cl N4 O Sn'
_chemical_formula_weight 639.73
_chemical_name_systematic
;Aquachloridotriphenyltin(IV)--2-[1-(4-pyridylmethyl)-1H-imidazol-2-yl]pyridine
(1/1)
;
_space_group_IT_number 2
_symmetry_cell_setting triclinic
_symmetry_space_group_name_Hall '-P 1'
_symmetry_space_group_name_H-M 'P -1'
_atom_sites_solution_hydrogens geom
_atom_sites_solution_primary direct
_atom_sites_solution_secondary difmap
_audit_creation_method SHELXL97
_cell_angle_alpha 89.945(4)
_cell_angle_beta 71.953(3)
_cell_angle_gamma 79.463(3)
_cell_formula_units_Z 2
_cell_length_a 10.643(2)
_cell_length_b 11.165(2)
_cell_length_c 13.196(3)
_cell_measurement_reflns_used 9072
_cell_measurement_temperature 293(2)
_cell_measurement_theta_max 28.29
_cell_measurement_theta_min 1.63
_cell_volume 1463.2(5)
_computing_cell_refinement 'SAINT (Bruker, 1999)'
_computing_data_collection 'SMART (Bruker, 1997)'
_computing_data_reduction 'SAINT (Bruker, 1999)'
_computing_molecular_graphics 'SHELXTL-Plus (Sheldrick, 1990)'
_computing_publication_material 'SHELXL97 (Sheldrick, 1997)'
_computing_structure_refinement 'SHELXL97 (Sheldrick, 1997)'
_computing_structure_solution 'SHELXS97 (Sheldrick, 1997)'
_diffrn_ambient_temperature 293(2)
_diffrn_measured_fraction_theta_full 0.987
_diffrn_measured_fraction_theta_max 0.904
_diffrn_measurement_device_type 'Bruker APEX CCD area-detector'
_diffrn_measurement_method \w
_diffrn_radiation_monochromator graphite
_diffrn_radiation_source 'fine-focus sealed tube'
_diffrn_radiation_type MoK\a
_diffrn_radiation_wavelength 0.71069
_diffrn_reflns_av_R_equivalents 0.0190
_diffrn_reflns_av_sigmaI/netI 0.0501
_diffrn_reflns_limit_h_max 14
_diffrn_reflns_limit_h_min -11
_diffrn_reflns_limit_k_max 14
_diffrn_reflns_limit_k_min -12
_diffrn_reflns_limit_l_max 17
_diffrn_reflns_limit_l_min -16
_diffrn_reflns_number 9072
_diffrn_reflns_theta_full 25.00
_diffrn_reflns_theta_max 28.29
_diffrn_reflns_theta_min 1.63
_diffrn_standards_number 0
_exptl_absorpt_coefficient_mu 0.996
_exptl_absorpt_correction_T_max 0.76
_exptl_absorpt_correction_T_min 0.71
_exptl_absorpt_correction_type multi-scan
_exptl_absorpt_process_details '(SADABS; Sheldrick, 1996)'
_exptl_crystal_colour colourless
_exptl_crystal_density_diffrn 1.452
_exptl_crystal_density_method 'not measured'
_exptl_crystal_description block
_exptl_crystal_F_000 648
_exptl_crystal_size_max 0.35
_exptl_crystal_size_mid 0.32
_exptl_crystal_size_min 0.28
_refine_diff_density_max 0.395
_refine_diff_density_min -0.416
_refine_ls_extinction_method none
_refine_ls_goodness_of_fit_ref 1.016
_refine_ls_hydrogen_treatment mixed
_refine_ls_matrix_type full
_refine_ls_number_parameters 360
_refine_ls_number_reflns 6576
_refine_ls_number_restraints 3
_refine_ls_restrained_S_all 1.016
_refine_ls_R_factor_all 0.0650
_refine_ls_R_factor_gt 0.0406
_refine_ls_shift/su_max 0.000
_refine_ls_shift/su_mean 0.000
_refine_ls_structure_factor_coef Fsqd
_refine_ls_weighting_details 'calc w = 1/[\s^2^(Fo^2^)+(0.0226P)^2^+0.8978P] where P=(Fo^2^+2Fc^2^)/3'
_refine_ls_weighting_scheme calc
_refine_ls_wR_factor_gt 0.0712
_refine_ls_wR_factor_ref 0.0849
_reflns_number_gt 4836
_reflns_number_total 6576
_reflns_threshold_expression I>2\s(I)
_cod_data_source_file bg2120.cif
_cod_data_source_block I
_cod_database_code 2215763
_cod_database_fobs_code 2215763

loop_
_symmetry_equiv_pos_as_xyz
'x, y, z'
'-x, -y, -z'

loop_
_atom_site_type_symbol
_atom_site_label
_atom_site_fract_x
_atom_site_fract_y
_atom_site_fract_z
_atom_site_U_iso_or_equiv
_atom_site_adp_type
_atom_site_calc_flag
_atom_site_refinement_flags
_atom_site_occupancy
Sn Sn1 0.14373(2) 0.73666(2) 0.74054(2) 0.05096(9) Uani d . 1
C C1 0.3501(4) 0.5030(4) 0.6384(3) 0.0708(12) Uani d . 1
H H1 0.4123 0.5516 0.6388 0.085 Uiso calc R 1
C C2 0.3954(5) 0.3825(4) 0.5992(4) 0.0902(15) Uani d . 1
H H2 0.4873 0.3507 0.5745 0.108 Uiso calc R 1
C C3 0.3061(6) 0.3105(4) 0.5965(4) 0.0867(14) Uani d . 1
H H3 0.3370 0.2293 0.5710 0.104 Uiso calc R 1
C C4 0.1720(5) 0.3569(4) 0.6312(4) 0.0771(12) Uani d . 1
H H4 0.1111 0.3084 0.6272 0.093 Uiso calc R 1
C C5 0.1252(4) 0.4773(4) 0.6728(3) 0.0635(10) Uani d . 1
H H5 0.0330 0.5076 0.6982 0.076 Uiso calc R 1
C C6 0.2135(3) 0.5526(3) 0.6771(3) 0.0487(8) Uani d . 1
C C7 0.1129(4) 0.8498(4) 0.9625(3) 0.0711(11) Uani d . 1
H H7 0.1685 0.9000 0.9230 0.085 Uiso calc R 1
C C8 0.0711(5) 0.8622(5) 1.0732(4) 0.0886(14) Uani d . 1
H H8 0.0973 0.9216 1.1073 0.106 Uiso calc R 1
C C9 -0.0080(5) 0.7878(5) 1.1320(4) 0.0894(15) Uani d . 1
H H9 -0.0346 0.7952 1.2062 0.107 Uiso calc R 1
C C10 -0.0483(4) 0.7022(5) 1.0817(4) 0.0883(15) Uani d . 1
H H10 -0.1022 0.6512 1.1218 0.106 Uiso calc R 1
C C11 -0.0093(4) 0.6913(4) 0.9717(3) 0.0715(12) Uani d . 1
H H11 -0.0390 0.6339 0.9383 0.086 Uiso calc R 1
C C12 0.0733(3) 0.7643(3) 0.9103(3) 0.0533(9) Uani d . 1
C C13 0.1896(3) 0.8775(3) 0.6325(3) 0.0495(8) Uani d . 1
C C14 0.3197(4) 0.8708(3) 0.5644(3) 0.0615(10) Uani d . 1
H H14 0.3886 0.8104 0.5718 0.074 Uiso calc R 1
C C15 0.3484(4) 0.9522(4) 0.4860(3) 0.0713(11) Uani d . 1
H H15 0.4359 0.9452 0.4401 0.086 Uiso calc R 1
C C16 0.2496(5) 1.0429(4) 0.4750(4) 0.0735(12) Uani d . 1
H H16 0.2694 1.0978 0.4220 0.088 Uiso calc R 1
C C17 0.1220(5) 1.0523(4) 0.5422(4) 0.0733(12) Uani d . 1
H H17 0.0545 1.1146 0.5354 0.088 Uiso calc R 1
C C18 0.0909(4) 0.9704(3) 0.6207(3) 0.0607(10) Uani d . 1
H H18 0.0029 0.9780 0.6659 0.073 Uiso calc R 1
C C19 0.3493(4) 0.4092(4) 1.0023(3) 0.0626(10) Uani d . 1
H H19 0.3018 0.3738 1.0623 0.075 Uiso calc R 1
C C20 0.3158(4) 0.5232(4) 0.9716(3) 0.0625(10) Uani d . 1
H H20 0.2388 0.5796 1.0077 0.075 Uiso calc R 1
C C21 0.5020(3) 0.4413(3) 0.8543(3) 0.0502(8) Uani d . 1
C C22 0.6210(4) 0.4207(3) 0.7590(3) 0.0525(9) Uani d . 1
C C23 0.6732(4) 0.5173(4) 0.7092(3) 0.0710(11) Uani d . 1
H H23 0.6352 0.5971 0.7363 0.085 Uiso calc R 1
C C24 0.7829(5) 0.4929(5) 0.6184(4) 0.0846(14) Uani d . 1
H H24 0.8215 0.5562 0.5840 0.102 Uiso calc R 1
C C25 0.8350(5) 0.3743(6) 0.5789(4) 0.0874(14) Uani d . 1
H H25 0.9081 0.3559 0.5169 0.105 Uiso calc R 1
C C26 0.7766(5) 0.2846(5) 0.6333(4) 0.0854(14) Uani d . 1
H H26 0.8119 0.2043 0.6065 0.102 Uiso calc R 1
C C27 0.5463(4) 0.2360(3) 0.9335(3) 0.0664(11) Uani d . 1
H H27A 0.5299 0.2193 1.0081 0.080 Uiso calc R 1
H H27B 0.6414 0.2375 0.9026 0.080 Uiso calc R 1
C C28 0.4026(4) 0.1447(4) 0.8450(4) 0.0734(12) Uani d . 1
H H28 0.3443 0.2197 0.8535 0.088 Uiso calc R 1
C C29 0.5133(4) 0.1337(3) 0.8775(3) 0.0541(9) Uani d . 1
C C30 0.5958(4) 0.0205(3) 0.8614(3) 0.0652(11) Uani d . 1
H H30 0.6738 0.0088 0.8808 0.078 Uiso calc R 1
C C31 0.5626(4) -0.0744(4) 0.8167(3) 0.0651(11) Uani d . 1
H H31 0.6196 -0.1502 0.8070 0.078 Uiso calc R 1
N N1 0.4532(3) -0.0648(3) 0.7861(3) 0.0664(9) Uani d . 1
Cl Cl1 -0.09058(10) 0.75149(10) 0.73063(10) 0.0815(3) Uani d . 1
C C32 0.3762(4) 0.0448(4) 0.7993(4) 0.0767(12) Uani d . 1
H H32 0.3006 0.0553 0.7766 0.092 Uiso calc R 1
N N2 0.4681(3) 0.3567(3) 0.9264(2) 0.0548(7) Uani d . 1
N N3 0.4103(3) 0.5435(3) 0.8808(3) 0.0563(8) Uani d . 1
N N4 0.6719(3) 0.3049(3) 0.7225(3) 0.0718(9) Uani d . 1
O O1 0.3576(2) 0.7300(2) 0.7549(2) 0.0511(6) Uani d D 1
H H1A 0.389(4) 0.7939(19) 0.760(3) 0.083(15) Uiso d D 1
H H1B 0.373(3) 0.683(2) 0.802(2) 0.066(12) Uiso d D 1

loop_
_atom_site_aniso_label
_atom_site_aniso_U_11
_atom_site_aniso_U_22
_atom_site_aniso_U_33
_atom_site_aniso_U_12
_atom_site_aniso_U_13
_atom_site_aniso_U_23
Sn1 0.04668(14) 0.04605(15) 0.05895(16) -0.00622(10) -0.01647(11) 0.00314(11)
C1 0.068(3) 0.064(3) 0.085(3) -0.001(2) -0.037(2) -0.023(2)
C2 0.080(3) 0.075(3) 0.115(4) 0.016(3) -0.048(3) -0.039(3)
C3 0.117(4) 0.056(3) 0.099(4) -0.001(3) -0.059(3) -0.014(2)
C4 0.104(4) 0.054(3) 0.085(3) -0.033(3) -0.038(3) 0.006(2)
C5 0.073(3) 0.057(2) 0.064(3) -0.021(2) -0.020(2) 0.007(2)
C6 0.056(2) 0.047(2) 0.046(2) -0.0089(17) -0.0212(17) 0.0006(16)
C7 0.066(3) 0.064(3) 0.070(3) -0.010(2) -0.004(2) -0.009(2)
C8 0.082(3) 0.084(3) 0.088(4) -0.008(3) -0.014(3) -0.024(3)
C9 0.091(4) 0.113(4) 0.051(3) -0.004(3) -0.012(3) -0.005(3)
C10 0.066(3) 0.099(4) 0.080(3) -0.015(3) 0.006(3) 0.018(3)
C11 0.055(2) 0.072(3) 0.076(3) -0.013(2) -0.003(2) 0.002(2)
C12 0.0454(19) 0.053(2) 0.055(2) -0.0035(17) -0.0094(17) 0.0019(18)
C13 0.055(2) 0.0420(19) 0.055(2) -0.0073(16) -0.0221(18) -0.0020(16)
C14 0.061(2) 0.058(2) 0.063(2) -0.0031(19) -0.021(2) 0.009(2)
C15 0.074(3) 0.071(3) 0.065(3) -0.018(2) -0.014(2) 0.010(2)
C16 0.101(3) 0.057(3) 0.074(3) -0.026(3) -0.037(3) 0.016(2)
C17 0.090(3) 0.049(2) 0.088(3) -0.004(2) -0.043(3) 0.010(2)
C18 0.061(2) 0.051(2) 0.069(3) -0.0010(18) -0.025(2) 0.0017(19)
C19 0.073(3) 0.066(3) 0.055(2) -0.022(2) -0.024(2) 0.010(2)
C20 0.063(2) 0.060(3) 0.065(3) -0.008(2) -0.021(2) -0.004(2)
C21 0.056(2) 0.042(2) 0.062(2) -0.0138(17) -0.0285(18) 0.0028(17)
C22 0.056(2) 0.056(2) 0.055(2) -0.0131(18) -0.0300(18) 0.0059(18)
C23 0.074(3) 0.062(3) 0.081(3) -0.018(2) -0.027(2) 0.016(2)
C24 0.075(3) 0.109(4) 0.077(3) -0.030(3) -0.026(3) 0.030(3)
C25 0.063(3) 0.120(5) 0.073(3) -0.009(3) -0.018(2) -0.009(3)
C26 0.073(3) 0.087(4) 0.091(4) -0.006(3) -0.023(3) -0.023(3)
C27 0.086(3) 0.048(2) 0.080(3) -0.016(2) -0.046(2) 0.016(2)
C28 0.070(3) 0.042(2) 0.119(4) -0.008(2) -0.047(3) 0.004(2)
C29 0.061(2) 0.044(2) 0.063(2) -0.0142(18) -0.0252(19) 0.0146(18)
C30 0.059(2) 0.050(2) 0.093(3) -0.0114(19) -0.032(2) 0.012(2)
C31 0.066(3) 0.047(2) 0.078(3) -0.006(2) -0.019(2) 0.012(2)
N1 0.065(2) 0.0461(19) 0.090(3) -0.0166(16) -0.0234(19) 0.0061(17)
Cl1 0.0500(5) 0.0848(8) 0.1148(9) -0.0104(5) -0.0346(6) 0.0109(7)
C32 0.070(3) 0.056(3) 0.113(4) -0.015(2) -0.040(3) 0.003(2)
N2 0.0636(19) 0.0428(17) 0.065(2) -0.0126(15) -0.0286(17) 0.0046(15)
N3 0.0599(18) 0.0446(18) 0.068(2) -0.0069(15) -0.0272(17) 0.0020(15)
N4 0.061(2) 0.062(2) 0.086(3) -0.0059(17) -0.0170(19) -0.0113(19)
O1 0.0558(14) 0.0410(14) 0.0620(17) -0.0114(13) -0.0255(13) 0.0081(13)

loop_
_atom_type_symbol
_atom_type_description
_atom_type_scat_dispersion_real
_atom_type_scat_dispersion_imag
_atom_type_scat_source
C C 0.0033 0.0016 'International Tables Vol C Tables 4.2.6.8 and 6.1.1.4'
H H 0.0000 0.0000 'International Tables Vol C Tables 4.2.6.8 and 6.1.1.4'
O O 0.0106 0.0060 'International Tables Vol C Tables 4.2.6.8 and 6.1.1.4'
Cl Cl 0.1484 0.1585 'International Tables Vol C Tables 4.2.6.8 and 6.1.1.4'
Sn Sn -0.6537 1.4246 'International Tables Vol C Tables 4.2.6.8 and 6.1.1.4'
N N 0.0061 0.0033 'International Tables Vol C Tables 4.2.6.8 and 6.1.1.4'

loop_
_geom_angle_atom_site_label_1
_geom_angle_atom_site_label_2
_geom_angle_atom_site_label_3
_geom_angle
C6 Sn1 C12 116.65(13)
C6 Sn1 C13 117.37(13)
C12 Sn1 C13 124.52(13)
C6 Sn1 O1 86.85(11)
C12 Sn1 O1 85.73(11)
C13 Sn1 O1 85.47(11)
C6 Sn1 Cl1 95.43(10)
C12 Sn1 Cl1 92.53(10)
C13 Sn1 Cl1 94.16(10)
O1 Sn1 Cl1 177.59(7)
C2 C1 C6 121.2(4)
C2 C1 H1 119.4
C6 C1 H1 119.4
C3 C2 C1 120.4(4)
C3 C2 H2 119.8
C1 C2 H2 119.8
C4 C3 C2 120.0(4)
C4 C3 H3 120.0
C2 C3 H3 120.0
C3 C4 C5 120.1(4)
C3 C4 H4 120.0
C5 C4 H4 120.0
C6 C5 C4 121.2(4)
C6 C5 H5 119.4
C4 C5 H5 119.4
C5 C6 C1 117.1(3)
C5 C6 Sn1 121.7(3)
C1 C6 Sn1 121.2(3)
C12 C7 C8 121.0(4)
C12 C7 H7 119.5
C8 C7 H7 119.5
C9 C8 C7 120.2(5)
C9 C8 H8 119.9
C7 C8 H8 119.9
C8 C9 C10 119.7(4)
C8 C9 H9 120.1
C10 C9 H9 120.1
C9 C10 C11 120.2(4)
C9 C10 H10 119.9
C11 C10 H10 119.9
C10 C11 C12 121.0(4)
C10 C11 H11 119.5
C12 C11 H11 119.5
C7 C12 C11 117.9(4)
C7 C12 Sn1 121.9(3)
C11 C12 Sn1 120.2(3)
C18 C13 C14 117.7(3)
C18 C13 Sn1 122.0(3)
C14 C13 Sn1 119.9(3)
C15 C14 C13 120.9(4)
C15 C14 H14 119.5
C13 C14 H14 119.5
C16 C15 C14 120.6(4)
C16 C15 H15 119.7
C14 C15 H15 119.7
C17 C16 C15 119.3(4)
C17 C16 H16 120.3
C15 C16 H16 120.3
C16 C17 C18 120.9(4)
C16 C17 H17 119.5
C18 C17 H17 119.5
C13 C18 C17 120.5(4)
C13 C18 H18 119.8
C17 C18 H18 119.8
C20 C19 N2 105.8(3)
C20 C19 H19 127.1
N2 C19 H19 127.1
N3 C20 C19 110.4(4)
N3 C20 H20 124.8
C19 C20 H20 124.8
N3 C21 N2 110.3(3)
N3 C21 C22 125.2(3)
N2 C21 C22 124.5(3)
N4 C22 C23 122.7(4)
N4 C22 C21 116.4(3)
C23 C22 C21 120.8(4)
C24 C23 C22 118.4(4)
C24 C23 H23 120.8
C22 C23 H23 120.8
C25 C24 C23 119.5(5)
C25 C24 H24 120.2
C23 C24 H24 120.2
C26 C25 C24 118.1(5)
C26 C25 H25 121.0
C24 C25 H25 121.0
N4 C26 C25 123.9(5)
N4 C26 H26 118.0
C25 C26 H26 118.0
N2 C27 C29 113.6(3)
N2 C27 H27A 108.8
C29 C27 H27A 108.8
N2 C27 H27B 108.8
C29 C27 H27B 108.8
H27A C27 H27B 107.7
C29 C28 C32 120.2(4)
C29 C28 H28 119.9
C32 C28 H28 119.9
C28 C29 C30 116.9(4)
C28 C29 C27 124.0(3)
C30 C29 C27 119.1(3)
C31 C30 C29 119.7(4)
C31 C30 H30 120.2
C29 C30 H30 120.2
N1 C31 C30 123.8(4)
N1 C31 H31 118.1
C30 C31 H31 118.1
C32 N1 C31 116.2(3)
N1 C32 C28 123.2(4)
N1 C32 H32 118.4
C28 C32 H32 118.4
C21 N2 C19 107.1(3)
C21 N2 C27 128.5(3)
C19 N2 C27 124.0(3)
C21 N3 C20 106.3(3)
C26 N4 C22 117.4(4)
Sn1 O1 H1A 123(2)
Sn1 O1 H1B 112(2)
H1A O1 H1B 108.3(16)

loop_
_geom_bond_atom_site_label_1
_geom_bond_atom_site_label_2
_geom_bond_distance
Sn1 C6 2.129(3)
Sn1 C12 2.134(4)
Sn1 C13 2.142(3)
Sn1 O1 2.329(2)
Sn1 Cl1 2.5128(11)
C1 C2 1.387(5)
C1 C6 1.388(5)
C1 H1 0.9300
C2 C3 1.360(6)
C2 H2 0.9300
C3 C4 1.357(6)
C3 H3 0.9300
C4 C5 1.395(5)
C4 H4 0.9300
C5 C6 1.384(5)
C5 H5 0.9300
C7 C12 1.375(5)
C7 C8 1.388(6)
C7 H7 0.9300
C8 C9 1.361(6)
C8 H8 0.9300
C9 C10 1.365(6)
C9 H9 0.9300
C10 C11 1.380(6)
C10 H10 0.9300
C11 C12 1.384(5)
C11 H11 0.9300
C13 C18 1.380(5)
C13 C14 1.387(5)
C14 C15 1.376(5)
C14 H14 0.9300
C15 C16 1.362(5)
C15 H15 0.9300
C16 C17 1.358(6)
C16 H16 0.9300
C17 C18 1.384(5)
C17 H17 0.9300
C18 H18 0.9300
C19 C20 1.354(5)
C19 N2 1.375(5)
C19 H19 0.9300
C20 N3 1.353(5)
C20 H20 0.9300
C21 N3 1.326(4)
C21 N2 1.356(4)
C21 C22 1.464(5)
C22 N4 1.335(4)
C22 C23 1.376(5)
C23 C24 1.375(6)
C23 H23 0.9300
C24 C25 1.373(6)
C24 H24 0.9300
C25 C26 1.362(6)
C25 H25 0.9300
C26 N4 1.332(5)
C26 H26 0.9300
C27 N2 1.468(4)
C27 C29 1.511(5)
C27 H27A 0.9700
C27 H27B 0.9700
C28 C29 1.359(5)
C28 C32 1.380(5)
C28 H28 0.9300
C29 C30 1.376(5)
C30 C31 1.365(5)
C30 H30 0.9300
C31 N1 1.332(5)
C31 H31 0.9300
N1 C32 1.321(5)
C32 H32 0.9300
O1 H1A 0.85(3)
O1 H1B 0.85(3)

loop_
_geom_hbond_atom_site_label_D
_geom_hbond_atom_site_label_H
_geom_hbond_atom_site_label_A
_geom_hbond_site_symmetry_A
_geom_hbond_distance_DH
_geom_hbond_distance_HA
_geom_hbond_distance_DA
_geom_hbond_angle_DHA
O1 H1B N3 . 0.85(3) 1.923(12) 2.749(4) 165(3)
O1 H1A N1 1_565 0.85(3) 1.90(3) 2.751(4) 174(3)

loop_
_geom_torsion_atom_site_label_1
_geom_torsion_atom_site_label_2
_geom_torsion_atom_site_label_3
_geom_torsion_atom_site_label_4
_geom_torsion
C6 C1 C2 C3 0.9(7)
C1 C2 C3 C4 0.8(8)
C2 C3 C4 C5 -2.1(7)
C3 C4 C5 C6 1.8(6)
C4 C5 C6 C1 -0.1(6)
C4 C5 C6 Sn1 -180.0(3)
C2 C1 C6 C5 -1.2(6)
C2 C1 C6 Sn1 178.6(3)
C12 Sn1 C6 C5 78.9(3)
C13 Sn1 C6 C5 -114.3(3)
O1 Sn1 C6 C5 162.5(3)
Cl1 Sn1 C6 C5 -16.7(3)
C12 Sn1 C6 C1 -101.0(3)
C13 Sn1 C6 C1 65.8(3)
O1 Sn1 C6 C1 -17.4(3)
Cl1 Sn1 C6 C1 163.4(3)
C12 C7 C8 C9 1.3(7)
C7 C8 C9 C10 -1.2(8)
C8 C9 C10 C11 -0.2(8)
C9 C10 C11 C12 1.5(7)
C8 C7 C12 C11 0.0(6)
C8 C7 C12 Sn1 -176.8(3)
C10 C11 C12 C7 -1.3(6)
C10 C11 C12 Sn1 175.5(3)
C6 Sn1 C12 C7 132.9(3)
C13 Sn1 C12 C7 -32.9(4)
O1 Sn1 C12 C7 48.6(3)
Cl1 Sn1 C12 C7 -129.8(3)
C6 Sn1 C12 C11 -43.8(3)
C13 Sn1 C12 C11 150.3(3)
O1 Sn1 C12 C11 -128.1(3)
Cl1 Sn1 C12 C11 53.5(3)
C6 Sn1 C13 C18 125.8(3)
C12 Sn1 C13 C18 -68.5(3)
O1 Sn1 C13 C18 -150.2(3)
Cl1 Sn1 C13 C18 27.4(3)
C6 Sn1 C13 C14 -48.1(3)
C12 Sn1 C13 C14 117.6(3)
O1 Sn1 C13 C14 36.0(3)
Cl1 Sn1 C13 C14 -146.4(3)
C18 C13 C14 C15 -1.7(6)
Sn1 C13 C14 C15 172.4(3)
C13 C14 C15 C16 1.3(6)
C14 C15 C16 C17 -0.1(7)
C15 C16 C17 C18 -0.7(7)
C14 C13 C18 C17 0.9(6)
Sn1 C13 C18 C17 -173.1(3)
C16 C17 C18 C13 0.2(6)
N2 C19 C20 N3 -1.0(4)
N3 C21 C22 N4 -154.8(3)
N2 C21 C22 N4 23.2(5)
N3 C21 C22 C23 23.2(5)
N2 C21 C22 C23 -158.8(3)
N4 C22 C23 C24 -0.4(6)
C21 C22 C23 C24 -178.3(4)
C22 C23 C24 C25 1.4(6)
C23 C24 C25 C26 -1.2(7)
C24 C25 C26 N4 0.0(7)
C32 C28 C29 C30 0.7(6)
C32 C28 C29 C27 -176.6(4)
N2 C27 C29 C28 -14.5(6)
N2 C27 C29 C30 168.2(3)
C28 C29 C30 C31 -1.4(6)
C27 C29 C30 C31 176.1(4)
C29 C30 C31 N1 0.4(6)
C30 C31 N1 C32 1.3(6)
C31 N1 C32 C28 -2.1(6)
C29 C28 C32 N1 1.1(7)
N3 C21 N2 C19 -0.4(4)
C22 C21 N2 C19 -178.6(3)
N3 C21 N2 C27 -173.8(3)
C22 C21 N2 C27 7.9(5)
C20 C19 N2 C21 0.8(4)
C20 C19 N2 C27 174.6(3)
C29 C27 N2 C21 -94.1(4)
C29 C27 N2 C19 93.4(4)
N2 C21 N3 C20 -0.2(4)
C22 C21 N3 C20 178.0(3)
C19 C20 N3 C21 0.7(4)
C25 C26 N4 C22 1.1(7)
C23 C22 N4 C26 -0.8(6)
C21 C22 N4 C26 177.1(3)
